data_4109732
loop_
_publ_author_name
'Masakazu Hirotsu'
'Philip P. Fontaine'
'Albert Epshteyn'
'Lawrence R. Sita'

_publ_section_title
;
 Dinitrogen Activation at Ambient Temperatures: New Modes of H2 and PhSiH3
 Additions for an "End-On-Bridged" [Ta(IV)]2(\m-\h1:\h1-N2) Complex and
 for the Bis(\m-nitrido) [Ta(V)(\m-N)]2 Product Derived from Facile N\\tbN
 Bond Cleavage
;
_journal_name_full 'Journal of the American Chemical Society'
_journal_page_first 9284
_journal_page_last 9285
_journal_paper_doi 10.1021/ja072248v
_journal_volume 129
_journal_year 2007
_chemical_formula_moiety 'C36 H64 Cl2 N6 Ta2'
_chemical_formula_sum 'C36 H64 Cl2 N6 Ta2'
_chemical_formula_weight 1013.73
_chemical_name_common Ta-dimer
_chemical_name_systematic ?
_space_group_IT_number 88
_symmetry_cell_setting tetragonal
_symmetry_space_group_name_Hall '-I 4ad'
_symmetry_space_group_name_H-M 'I 41/a :2'
_atom_sites_solution_hydrogens geom
_atom_sites_solution_primary direct
_atom_sites_solution_secondary difmap
_audit_creation_method 'SHELXL-97 & ZCIF'
_cell_angle_alpha 90.00
_cell_angle_beta 90.00
_cell_angle_gamma 90.00
_cell_formula_units_Z 8
_cell_length_a 18.869(2)
_cell_length_b 18.869(2)
_cell_length_c 23.021(4)
_cell_measurement_reflns_used 7420
_cell_measurement_temperature 223(2)
_cell_measurement_theta_max 27.2
_cell_measurement_theta_min 2.2
_cell_volume 8196.4(19)
_computing_cell_refinement 'SAINT (Bruker, 1999)'
_computing_data_collection 'SMART (Bruker, 1999)'
_computing_data_reduction SAINT
_computing_molecular_graphics 'Platon (Spek, 1990)'
_computing_publication_material SHELXL-97
_computing_structure_refinement 'SHELXL-97 (Sheldrick, 1997)'
_computing_structure_solution 'SHELXS-97 (Sheldrick, 1990)'
_diffrn_ambient_temperature 223(2)
_diffrn_detector 'CCD area detector'
_diffrn_detector_area_resol_mean 8.33
_diffrn_detector_type 'Bruker Smart1000'
_diffrn_measured_fraction_theta_full 1.000
_diffrn_measured_fraction_theta_max 1.000
_diffrn_measurement_details NFRAMES=606,606,606,50,606,606,606,50
_diffrn_measurement_device_type 'three-circle diffractometer'
_diffrn_measurement_method '\w scans'
_diffrn_measurement_specimen_support 'glass capillary'
_diffrn_orient_matrix_type standard
_diffrn_orient_matrix_UB_11 0.0000616
_diffrn_orient_matrix_UB_12 -0.0529326
_diffrn_orient_matrix_UB_13 0.0024237
_diffrn_orient_matrix_UB_21 -0.0510782
_diffrn_orient_matrix_UB_22 0.0007100
_diffrn_orient_matrix_UB_23 0.0114853
_diffrn_orient_matrix_UB_31 -0.0140500
_diffrn_orient_matrix_UB_32 -0.0028976
_diffrn_orient_matrix_UB_33 -0.0418218
_diffrn_radiation_monochromator graphite
_diffrn_radiation_source 'fine-focus sealed tube'
_diffrn_radiation_type MoK\a
_diffrn_radiation_wavelength 0.71073
_diffrn_reflns_av_R_equivalents 0.0400
_diffrn_reflns_av_sigmaI/netI 0.0162
_diffrn_reflns_limit_h_max 24
_diffrn_reflns_limit_h_min -24
_diffrn_reflns_limit_k_max 24
_diffrn_reflns_limit_k_min -24
_diffrn_reflns_limit_l_max 29
_diffrn_reflns_limit_l_min -29
_diffrn_reflns_number 69196
_diffrn_reflns_theta_full 27.50
_diffrn_reflns_theta_max 27.50
_diffrn_reflns_theta_min 2.34
_diffrn_source_current 40
_diffrn_source_voltage 50
_diffrn_standards_decay_% -1.46
_exptl_absorpt_coefficient_mu 5.497
_exptl_absorpt_correction_T_max 0.561
_exptl_absorpt_correction_T_min 0.471
_exptl_absorpt_correction_type multi-scan
_exptl_absorpt_process_details 'SADABS (Sheldrick, 1996)'
_exptl_crystal_colour dark-red
_exptl_crystal_density_diffrn 1.643
_exptl_crystal_density_method not_measure
_exptl_crystal_description prism
_exptl_crystal_F_000 4016
_exptl_crystal_id 'Sita/Epsteyn AE471'
_exptl_crystal_size_max 0.200
_exptl_crystal_size_mid 0.110
_exptl_crystal_size_min 0.105
_refine_diff_density_max 1.719
_refine_diff_density_min -0.919
_refine_diff_density_rms 0.131
_refine_ls_extinction_method none
_refine_ls_goodness_of_fit_ref 1.000
_refine_ls_hydrogen_treatment constr
_refine_ls_matrix_type full
_refine_ls_number_parameters 249
_refine_ls_number_reflns 4715
_refine_ls_number_restraints 56
_refine_ls_restrained_S_all 0.998
_refine_ls_R_factor_all 0.0563
_refine_ls_R_factor_gt 0.0310
_refine_ls_shift/su_max 0.000
_refine_ls_shift/su_mean 0.000
_refine_ls_structure_factor_coef Fsqd
_refine_ls_weighting_details 'w=1/[\s^2^(Fo^2^)+(0.015P)^2^+156.P], P=(max(Fo^2^,0)+2Fc^2^)/3'
_refine_ls_weighting_scheme calc
_refine_ls_wR_factor_gt 0.0638
_refine_ls_wR_factor_ref 0.0893
_reflns_number_gt 3638
_reflns_number_total 4715
_reflns_threshold_expression >2sigma(I)
_cod_data_source_file ja072248vsi20070329_103402.cif
_cod_data_source_block cmpd_2
_cod_original_cell_volume 8196.9(18)
_cod_original_sg_symbol_H-M 'I 41/a'
_cod_database_code 4109732

loop_
_symmetry_equiv_pos_as_xyz
'x, y, z'
'-x+1/2, -y, z+1/2'
'-y+3/4, x+1/4, z+1/4'
'y+3/4, -x+3/4, z+3/4'
'x+1/2, y+1/2, z+1/2'
'-x+1, -y+1/2, z+1'
'-y+5/4, x+3/4, z+3/4'
'y+5/4, -x+5/4, z+5/4'
'-x, -y, -z'
'x-1/2, y, -z-1/2'
'y-3/4, -x-1/4, -z-1/4'
'-y-3/4, x-3/4, -z-3/4'
'-x+1/2, -y+1/2, -z+1/2'
'x, y+1/2, -z'
'y-1/4, -x+1/4, -z+1/4'
'-y-1/4, x-1/4, -z-1/4'

loop_
_atom_site_label
_atom_site_type_symbol
_atom_site_fract_x
_atom_site_fract_y
_atom_site_fract_z
_atom_site_U_iso_or_equiv
_atom_site_adp_type
_atom_site_occupancy
_atom_site_symmetry_multiplicity
_atom_site_calc_flag
_atom_site_refinement_flags
_atom_site_disorder_assembly
_atom_site_disorder_group
Ta1 Ta 0.128864(14) 0.731311(13) 0.092009(10) 0.03970(9) Uani 1 1 d . A .
Cl1 Cl 0.10993(10) 0.60678(9) 0.11716(9) 0.0592(4) Uani 1 1 d . . .
N1 N 0.0337(3) 0.7445(3) 0.0915(2) 0.0421(11) Uani 1 1 d . . .
N2 N 0.1882(3) 0.6897(3) 0.0178(2) 0.0524(14) Uani 1 1 d D . .
N3 N 0.1407(3) 0.7951(3) 0.0125(2) 0.0511(14) Uani 1 1 d D . .
C1 C 0.1719(4) 0.7437(4) -0.0164(3) 0.0504(16) Uani 1 1 d . A .
C2 C 0.1869(5) 0.7454(6) -0.0813(3) 0.082(3) Uani 1 1 d . . .
H2A H 0.2373 0.7391 -0.0879 0.123 Uiso 1 1 calc R A .
H2B H 0.1721 0.7907 -0.0971 0.123 Uiso 1 1 calc RD . .
H2C H 0.1609 0.7076 -0.1003 0.123 Uiso 1 1 calc R . .
C3 C 0.2219(5) 0.6249(4) -0.0055(4) 0.077(3) Uani 1 1 d D . .
H3 H 0.2540 0.6393 -0.0374 0.092 Uiso 1 1 calc R . .
C4 C 0.2664(5) 0.5884(5) 0.0408(4) 0.084(3) Uani 1 1 d D . .
H4A H 0.3030 0.6205 0.0543 0.126 Uiso 1 1 calc R . .
H4B H 0.2882 0.5463 0.0244 0.126 Uiso 1 1 calc R . .
H4C H 0.2363 0.5749 0.0732 0.126 Uiso 1 1 calc R . .
C5 C 0.1657(6) 0.5762(6) -0.0311(5) 0.117(4) Uani 1 1 d D . .
H5A H 0.1388 0.5544 0.0001 0.176 Uiso 1 1 calc R . .
H5B H 0.1884 0.5395 -0.0540 0.176 Uiso 1 1 calc R . .
H5C H 0.1340 0.6035 -0.0556 0.176 Uiso 1 1 calc R . .
C6A C 0.1090(7) 0.8539(7) -0.0213(7) 0.059(4) Uani 0.557(13) 1 d PDU A 1
H6A H 0.0868 0.8311 -0.0555 0.071 Uiso 0.557(13) 1 calc PR A 1
C7A C 0.0484(10) 0.8871(12) 0.0119(10) 0.076(6) Uani 0.557(13) 1 d PDU A 1
H7A H 0.0102 0.8529 0.0157 0.113 Uiso 0.557(13) 1 calc PR A 1
H7B H 0.0314 0.9284 -0.0088 0.113 Uiso 0.557(13) 1 calc PR A 1
H7C H 0.0646 0.9010 0.0502 0.113 Uiso 0.557(13) 1 calc PR A 1
C8A C 0.1613(8) 0.9068(7) -0.0462(6) 0.065(4) Uani 0.557(13) 1 d PDU A 1
H8A H 0.1394 0.9319 -0.0783 0.098 Uiso 0.557(13) 1 calc PR A 1
H8B H 0.2030 0.8819 -0.0600 0.098 Uiso 0.557(13) 1 calc PRD A 1
H8C H 0.1749 0.9403 -0.0163 0.098 Uiso 0.557(13) 1 calc PR A 1
C6B C 0.0867(8) 0.8416(9) -0.0146(10) 0.079(7) Uani 0.443(13) 1 d PDU A 2
H6B H 0.1125 0.8655 -0.0465 0.095 Uiso 0.443(13) 1 calc PR A 2
C7B C 0.0618(16) 0.9020(17) 0.0239(13) 0.086(9) Uani 0.443(13) 1 d PDU A 2
H7D H 0.0266 0.9298 0.0034 0.129 Uiso 0.443(13) 1 calc PR A 2
H7E H 0.1019 0.9318 0.0338 0.129 Uiso 0.443(13) 1 calc PRD A 2
H7F H 0.0411 0.8828 0.0591 0.129 Uiso 0.443(13) 1 calc PR A 2
C8B C 0.0250(9) 0.8052(10) -0.0450(7) 0.068(5) Uani 0.443(13) 1 d PDU A 2
H8D H -0.0003 0.7758 -0.0173 0.102 Uiso 0.443(13) 1 calc PR A 2
H8E H 0.0429 0.7759 -0.0763 0.102 Uiso 0.443(13) 1 calc PR A 2
H8F H -0.0069 0.8407 -0.0606 0.102 Uiso 0.443(13) 1 calc PR A 2
C11 C 0.1540(4) 0.7483(4) 0.1932(3) 0.0499(16) Uani 1 1 d . . .
C12 C 0.1422(4) 0.8164(4) 0.1689(3) 0.0533(17) Uani 1 1 d . A .
C13 C 0.1992(4) 0.8309(4) 0.1316(3) 0.0573(18) Uani 1 1 d . . .
C14 C 0.2472(4) 0.7723(4) 0.1326(3) 0.0528(16) Uani 1 1 d . A .
C15 C 0.2196(4) 0.7220(4) 0.1715(3) 0.0475(15) Uani 1 1 d . A .
C21 C 0.1114(4) 0.7152(5) 0.2389(3) 0.071(2) Uani 1 1 d . A .
H21A H 0.1354 0.7202 0.2759 0.107 Uiso 1 1 calc R . .
H21B H 0.1052 0.6653 0.2301 0.107 Uiso 1 1 calc R . .
H21C H 0.0655 0.7381 0.2408 0.107 Uiso 1 1 calc R . .
C22 C 0.0831(5) 0.8668(5) 0.1855(4) 0.079(3) Uani 1 1 d . . .
H22A H 0.0388 0.8409 0.1881 0.119 Uiso 1 1 calc R A .
H22B H 0.0789 0.9036 0.1563 0.119 Uiso 1 1 calc R . .
H22C H 0.0936 0.8882 0.2228 0.119 Uiso 1 1 calc R . .
C23 C 0.2146(5) 0.9002(4) 0.1016(4) 0.083(3) Uani 1 1 d . A .
H23A H 0.2514 0.9252 0.1227 0.125 Uiso 1 1 calc R . .
H23B H 0.1719 0.9288 0.1008 0.125 Uiso 1 1 calc RD . .
H23C H 0.2303 0.8911 0.0622 0.125 Uiso 1 1 calc R . .
C24 C 0.3161(4) 0.7704(5) 0.0999(4) 0.076(2) Uani 1 1 d . . .
H24A H 0.3066 0.7716 0.0585 0.114 Uiso 1 1 calc R A .
H24B H 0.3414 0.7272 0.1094 0.114 Uiso 1 1 calc R . .
H24C H 0.3446 0.8110 0.1106 0.114 Uiso 1 1 calc R . .
C25 C 0.2543(4) 0.6553(4) 0.1917(3) 0.065(2) Uani 1 1 d . . .
H25A H 0.2638 0.6585 0.2331 0.098 Uiso 1 1 calc R A .
H25B H 0.2986 0.6486 0.1710 0.098 Uiso 1 1 calc R . .
H25C H 0.2232 0.6154 0.1842 0.098 Uiso 1 1 calc R . .

loop_
_atom_site_aniso_label
_atom_site_aniso_U_11
_atom_site_aniso_U_22
_atom_site_aniso_U_33
_atom_site_aniso_U_23
_atom_site_aniso_U_13
_atom_site_aniso_U_12
Ta1 0.04551(15) 0.04134(14) 0.03226(13) 0.00217(10) 0.00190(10) 0.00172(10)
Cl1 0.0624(11) 0.0487(9) 0.0664(11) 0.0123(8) 0.0096(9) 0.0015(8)
N1 0.055(3) 0.040(3) 0.032(2) -0.001(2) -0.002(2) 0.000(2)
N2 0.051(3) 0.063(4) 0.043(3) -0.007(3) 0.011(3) 0.001(3)
N3 0.069(4) 0.048(3) 0.037(3) 0.007(2) -0.003(3) -0.005(3)
C1 0.046(4) 0.063(4) 0.042(3) 0.003(3) 0.002(3) -0.012(3)
C2 0.077(6) 0.132(9) 0.038(4) 0.003(5) 0.014(4) 0.002(6)
C3 0.078(6) 0.083(6) 0.068(5) -0.020(5) 0.021(5) 0.020(5)
C4 0.066(5) 0.091(7) 0.095(7) 0.000(5) 0.015(5) 0.026(5)
C5 0.150(11) 0.089(8) 0.113(9) -0.055(7) -0.007(8) 0.026(7)
C6A 0.073(9) 0.049(8) 0.055(8) 0.020(6) -0.008(7) 0.005(7)
C7A 0.085(11) 0.060(11) 0.082(11) 0.009(9) -0.029(9) 0.004(9)
C8A 0.091(9) 0.057(8) 0.049(7) 0.019(6) -0.009(6) -0.007(7)
C6B 0.098(14) 0.069(12) 0.069(12) 0.022(9) 0.028(10) -0.013(11)
C7B 0.079(15) 0.088(15) 0.092(16) 0.016(11) -0.008(12) -0.012(11)
C8B 0.064(10) 0.095(11) 0.044(8) 0.027(8) -0.010(7) 0.014(8)
C11 0.053(4) 0.060(4) 0.037(3) 0.001(3) -0.004(3) 0.003(3)
C12 0.062(4) 0.055(4) 0.043(4) -0.008(3) -0.015(3) 0.006(3)
C13 0.077(5) 0.051(4) 0.044(4) 0.005(3) -0.018(3) -0.014(4)
C14 0.053(4) 0.061(4) 0.044(4) 0.009(3) -0.007(3) -0.008(3)
C15 0.049(4) 0.051(4) 0.042(3) 0.006(3) -0.009(3) 0.003(3)
C21 0.072(5) 0.091(6) 0.051(4) -0.016(4) -0.015(4) 0.018(5)
C22 0.093(7) 0.075(6) 0.069(5) -0.022(4) -0.017(5) 0.029(5)
C23 0.109(7) 0.056(5) 0.086(6) 0.021(4) -0.038(6) -0.024(5)
C24 0.059(5) 0.110(7) 0.058(5) 0.010(5) 0.006(4) -0.022(5)
C25 0.069(5) 0.069(5) 0.059(5) 0.014(4) -0.011(4) 0.016(4)

loop_
_atom_type_symbol
_atom_type_description
_atom_type_scat_dispersion_real
_atom_type_scat_dispersion_imag
_atom_type_scat_source
C C 0.0033 0.0016 'International Tables Vol C Tables 4.2.6.8 and 6.1.1.4'
H H 0.0000 0.0000 'International Tables Vol C Tables 4.2.6.8 and 6.1.1.4'
N N 0.0061 0.0033 'International Tables Vol C Tables 4.2.6.8 and 6.1.1.4'
Cl Cl 0.1484 0.1585 'International Tables Vol C Tables 4.2.6.8 and 6.1.1.4'
Ta Ta -0.7052 6.5227 'International Tables Vol C Tables 4.2.6.8 and 6.1.1.4'

loop_
_geom_angle_atom_site_label_1
_geom_angle_atom_site_label_2
_geom_angle_atom_site_label_3
_geom_angle
_geom_angle_site_symmetry_1
N1 Ta1 N2 123.4(2) .
N1 Ta1 N3 91.2(2) .
N2 Ta1 N3 59.7(2) .
N1 Ta1 C11 100.6(2) .
N2 Ta1 C11 134.9(2) .
N3 Ta1 C11 135.6(2) .
N1 Ta1 C12 91.0(2) .
N2 Ta1 C12 139.6(2) .
N3 Ta1 C12 103.7(2) .
C11 Ta1 C12 34.4(2) .
N1 Ta1 Cl1 89.34(17) .
N2 Ta1 Cl1 85.09(16) .
N3 Ta1 Cl1 137.44(16) .
C11 Ta1 Cl1 85.84(18) .
C12 Ta1 Cl1 118.87(18) .
N1 Ta1 C13 115.4(3) .
N2 Ta1 C13 106.6(2) .
N3 Ta1 C13 80.6(2) .
C11 Ta1 C13 55.6(2) .
C12 Ta1 C13 33.4(3) .
Cl1 Ta1 C13 136.12(17) .
N1 Ta1 C15 133.6(2) .
N2 Ta1 C15 101.3(2) .
N3 Ta1 C15 125.1(2) .
C11 Ta1 C15 33.6(2) .
C12 Ta1 C15 55.9(2) .
Cl1 Ta1 C15 81.96(16) .
C13 Ta1 C15 54.5(2) .
N1 Ta1 C14 146.2(2) .
N2 Ta1 C14 87.0(2) .
N3 Ta1 C14 92.9(2) .
C11 Ta1 C14 55.1(2) .
C12 Ta1 C14 55.5(2) .
Cl1 Ta1 C14 109.49(17) .
C13 Ta1 C14 33.1(2) .
C15 Ta1 C14 32.3(2) .
N1 N1 Ta1 178.5(6) 6_464
C1 N2 C3 121.4(6) .
C1 N2 Ta1 94.0(4) .
C3 N2 Ta1 143.1(5) .
C1 N3 C6A 117.8(8) .
C1 N3 C6B 122.0(11) .
C1 N3 Ta1 93.6(4) .
C6A N3 Ta1 143.6(7) .
C6B N3 Ta1 127.1(9) .
N3 C1 N2 111.7(6) .
N3 C1 C2 124.4(7) .
N2 C1 C2 123.9(7) .
C1 C2 H2A 109.5 .
C1 C2 H2B 109.5 .
H2A C2 H2B 109.5 .
C1 C2 H2C 109.5 .
H2A C2 H2C 109.5 .
H2B C2 H2C 109.5 .
N2 C3 C4 111.0(7) .
N2 C3 C5 109.8(7) .
C4 C3 C5 112.4(8) .
N2 C3 H3 107.8 .
C4 C3 H3 107.8 .
C5 C3 H3 107.8 .
C3 C4 H4A 109.5 .
C3 C4 H4B 109.5 .
H4A C4 H4B 109.5 .
C3 C4 H4C 109.5 .
H4A C4 H4C 109.5 .
H4B C4 H4C 109.5 .
C3 C5 H5A 109.5 .
C3 C5 H5B 109.5 .
H5A C5 H5B 109.5 .
C3 C5 H5C 109.5 .
H5A C5 H5C 109.5 .
H5B C5 H5C 109.5 .
N3 C6A C7A 110.5(14) .
N3 C6A C8A 115.4(10) .
C7A C6A C8A 114.3(12) .
N3 C6A H6A 105.2 .
C7A C6A H6A 105.2 .
C8A C6A H6A 105.2 .
N3 C6B C7B 114(2) .
N3 C6B C8B 116.9(13) .
C7B C6B C8B 111.8(12) .
N3 C6B H6B 104.1 .
C7B C6B H6B 104.1 .
C8B C6B H6B 104.1 .
C6B C7B H7D 109.5 .
C6B C7B H7E 109.5 .
H7D C7B H7E 109.5 .
C6B C7B H7F 109.5 .
H7D C7B H7F 109.5 .
H7E C7B H7F 109.5 .
C6B C8B H8D 109.5 .
C6B C8B H8E 109.5 .
H8D C8B H8E 109.5 .
C6B C8B H8F 109.5 .
H8D C8B H8F 109.5 .
H8E C8B H8F 109.5 .
C12 C11 C15 108.2(6) .
C12 C11 C21 125.8(7) .
C15 C11 C21 125.5(7) .
C12 C11 Ta1 72.9(4) .
C15 C11 Ta1 77.5(4) .
C21 C11 Ta1 122.1(5) .
C13 C12 C11 107.3(6) .
C13 C12 C22 126.6(7) .
C11 C12 C22 125.8(7) .
C13 C12 Ta1 76.1(4) .
C11 C12 Ta1 72.7(4) .
C22 C12 Ta1 121.9(5) .
C12 C13 C14 108.9(6) .
C12 C13 C23 126.7(8) .
C14 C13 C23 123.9(8) .
C12 C13 Ta1 70.5(4) .
C14 C13 Ta1 76.0(4) .
C23 C13 Ta1 126.5(5) .
C15 C14 C13 107.4(6) .
C15 C14 C24 128.6(7) .
C13 C14 C24 123.9(7) .
C15 C14 Ta1 72.7(4) .
C13 C14 Ta1 70.9(4) .
C24 C14 Ta1 124.6(5) .
C14 C15 C11 108.1(6) .
C14 C15 C25 127.2(7) .
C11 C15 C25 124.4(6) .
C14 C15 Ta1 75.0(4) .
C11 C15 Ta1 68.9(4) .
C25 C15 Ta1 125.8(5) .
C11 C21 H21A 109.5 .
C11 C21 H21B 109.5 .
H21A C21 H21B 109.5 .
C11 C21 H21C 109.5 .
H21A C21 H21C 109.5 .
H21B C21 H21C 109.5 .
C12 C22 H22A 109.5 .
C12 C22 H22B 109.5 .
H22A C22 H22B 109.5 .
C12 C22 H22C 109.5 .
H22A C22 H22C 109.5 .
H22B C22 H22C 109.5 .
C13 C23 H23A 109.5 .
C13 C23 H23B 109.5 .
H23A C23 H23B 109.5 .
C13 C23 H23C 109.5 .
H23A C23 H23C 109.5 .
H23B C23 H23C 109.5 .
C14 C24 H24A 109.5 .
C14 C24 H24B 109.5 .
H24A C24 H24B 109.5 .
C14 C24 H24C 109.5 .
H24A C24 H24C 109.5 .
H24B C24 H24C 109.5 .
C15 C25 H25A 109.5 .
C15 C25 H25B 109.5 .
H25A C25 H25B 109.5 .
C15 C25 H25C 109.5 .
H25A C25 H25C 109.5 .
H25B C25 H25C 109.5 .

loop_
_geom_bond_atom_site_label_1
_geom_bond_atom_site_label_2
_geom_bond_distance
_geom_bond_site_symmetry_2
Ta1 N1 1.813(5) .
Ta1 N2 2.188(5) .
Ta1 N3 2.202(5) .
Ta1 C11 2.400(6) .
Ta1 C12 2.403(7) .
Ta1 Cl1 2.4463(17) .
Ta1 C13 2.474(7) .
Ta1 C15 2.511(6) .
Ta1 C14 2.542(7) .
N1 N1 1.288(10) 6_464
N2 C1 1.324(9) .
N2 C3 1.478(7) .
N3 C1 1.315(9) .
N3 C6A 1.482(8) .
N3 C6B 1.484(9) .
C1 C2 1.520(9) .
C2 H2A 0.9700 .
C2 H2B 0.9700 .
C2 H2C 0.9700 .
C3 C4 1.522(10) .
C3 C5 1.523(12) .
C3 H3 0.9900 .
C4 H4A 0.9700 .
C4 H4B 0.9700 .
C4 H4C 0.9700 .
C5 H5A 0.9700 .
C5 H5B 0.9700 .
C5 H5C 0.9700 .
C6A C7A 1.512(12) .
C6A C8A 1.514(13) .
C6A H6A 0.9900 .
C7A H7A 0.9700 .
C7A H7B 0.9700 .
C7A H7C 0.9700 .
C8A H8A 0.9700 .
C8A H8B 0.9700 .
C8A H8C 0.9700 .
C6B C7B 1.518(12) .
C6B C8B 1.521(14) .
C6B H6B 0.9900 .
C7B H7D 0.9700 .
C7B H7E 0.9700 .
C7B H7F 0.9700 .
C8B H8D 0.9700 .
C8B H8E 0.9700 .
C8B H8F 0.9700 .
C11 C12 1.419(10) .
C11 C15 1.424(9) .
C11 C21 1.462(11) .
C12 C13 1.404(11) .
C12 C22 1.515(10) .
C13 C14 1.429(10) .
C13 C23 1.506(10) .
C14 C15 1.404(9) .
C14 C24 1.503(10) .
C15 C25 1.495(9) .
C21 H21A 0.9700 .
C21 H21B 0.9700 .
C21 H21C 0.9700 .
C22 H22A 0.9700 .
C22 H22B 0.9700 .
C22 H22C 0.9700 .
C23 H23A 0.9700 .
C23 H23B 0.9700 .
C23 H23C 0.9700 .
C24 H24A 0.9700 .
C24 H24B 0.9700 .
C24 H24C 0.9700 .
C25 H25A 0.9700 .
C25 H25B 0.9700 .
C25 H25C 0.9700 .

loop_
_geom_torsion_atom_site_label_1
_geom_torsion_atom_site_label_2
_geom_torsion_atom_site_label_3
_geom_torsion_atom_site_label_4
_geom_torsion
N1 Ta1 N2 C1 63.1(5)
N3 Ta1 N2 C1 -6.0(4)
C11 Ta1 N2 C1 -131.8(4)
C12 Ta1 N2 C1 -80.6(5)
Cl1 Ta1 N2 C1 149.1(4)
C13 Ta1 N2 C1 -74.1(4)
C15 Ta1 N2 C1 -130.2(4)
C14 Ta1 N2 C1 -101.1(4)
N1 Ta1 N2 C3 -101.2(9)
N3 Ta1 N2 C3 -170.3(9)
C11 Ta1 N2 C3 63.9(9)
C12 Ta1 N2 C3 115.1(8)
Cl1 Ta1 N2 C3 -15.2(8)
C13 Ta1 N2 C3 121.6(8)
C15 Ta1 N2 C3 65.5(9)
C14 Ta1 N2 C3 94.6(9)
N1 Ta1 N3 C1 -122.7(4)
N2 Ta1 N3 C1 6.0(4)
C11 Ta1 N3 C1 130.8(4)
C12 Ta1 N3 C1 146.0(4)
Cl1 Ta1 N3 C1 -32.4(5)
C13 Ta1 N3 C1 121.7(5)
C15 Ta1 N3 C1 88.3(4)
C14 Ta1 N3 C1 90.8(4)
N1 Ta1 N3 C6A 28.3(13)
N2 Ta1 N3 C6A 157.1(13)
C11 Ta1 N3 C6A -78.1(13)
C12 Ta1 N3 C6A -63.0(13)
Cl1 Ta1 N3 C6A 118.6(12)
C13 Ta1 N3 C6A -87.3(13)
C15 Ta1 N3 C6A -120.6(13)
C14 Ta1 N3 C6A -118.1(13)
N1 Ta1 N3 C6B 12.9(11)
N2 Ta1 N3 C6B 141.6(12)
C11 Ta1 N3 C6B -93.6(12)
C12 Ta1 N3 C6B -78.4(11)
Cl1 Ta1 N3 C6B 103.2(11)
C13 Ta1 N3 C6B -102.7(11)
C15 Ta1 N3 C6B -136.1(11)
C14 Ta1 N3 C6B -133.5(11)
C6A N3 C1 N2 -170.3(8)
C6B N3 C1 N2 -148.1(10)
Ta1 N3 C1 N2 -9.3(6)
C6A N3 C1 C2 9.1(12)
C6B N3 C1 C2 31.3(14)
Ta1 N3 C1 C2 170.1(7)
C3 N2 C1 N3 178.4(7)
Ta1 N2 C1 N3 9.3(6)
C3 N2 C1 C2 -1.0(11)
Ta1 N2 C1 C2 -170.1(7)
C1 N2 C3 C4 152.4(7)
Ta1 N2 C3 C4 -46.0(12)
C1 N2 C3 C5 -82.7(10)
Ta1 N2 C3 C5 78.9(11)
C1 N3 C6A C7A 152.7(12)
C6B N3 C6A C7A 45(4)
Ta1 N3 C6A C7A 6(2)
C1 N3 C6A C8A -75.6(14)
C6B N3 C6A C8A 177(5)
Ta1 N3 C6A C8A 137.5(10)
C1 N3 C6B C7B -174.6(16)
C6A N3 C6B C7B -91(4)
Ta1 N3 C6B C7B 61(2)
C1 N3 C6B C8B 52(2)
C6A N3 C6B C8B 136(5)
Ta1 N3 C6B C8B -72(2)
N1 Ta1 C11 C12 -75.9(5)
N2 Ta1 C11 C12 116.7(5)
N3 Ta1 C11 C12 26.8(6)
Cl1 Ta1 C11 C12 -164.5(4)
C13 Ta1 C11 C12 37.7(4)
C15 Ta1 C11 C12 113.8(6)
C14 Ta1 C11 C12 78.2(5)
N1 Ta1 C11 C15 170.3(4)
N2 Ta1 C11 C15 2.9(6)
N3 Ta1 C11 C15 -87.0(5)
C12 Ta1 C11 C15 -113.8(6)
Cl1 Ta1 C11 C15 81.7(4)
C13 Ta1 C11 C15 -76.0(4)
C14 Ta1 C11 C15 -35.6(4)
N1 Ta1 C11 C21 46.0(6)
N2 Ta1 C11 C21 -121.4(6)
N3 Ta1 C11 C21 148.7(5)
C12 Ta1 C11 C21 121.9(8)
Cl1 Ta1 C11 C21 -42.5(6)
C13 Ta1 C11 C21 159.7(7)
C15 Ta1 C11 C21 -124.3(8)
C14 Ta1 C11 C21 -159.8(7)
C15 C11 C12 C13 1.4(8)
C21 C11 C12 C13 173.5(7)
Ta1 C11 C12 C13 -68.8(5)
C15 C11 C12 C22 -172.6(7)
C21 C11 C12 C22 -0.4(12)
Ta1 C11 C12 C22 117.2(7)
C15 C11 C12 Ta1 70.2(5)
C21 C11 C12 Ta1 -117.7(7)
N1 Ta1 C12 C13 -139.0(4)
N2 Ta1 C12 C13 11.4(6)
N3 Ta1 C12 C13 -47.6(5)
C11 Ta1 C12 C13 113.5(6)
Cl1 Ta1 C12 C13 131.2(4)
C15 Ta1 C12 C13 75.8(4)
C14 Ta1 C12 C13 36.4(4)
N1 Ta1 C12 C11 107.5(4)
N2 Ta1 C12 C11 -102.1(5)
N3 Ta1 C12 C11 -161.0(4)
Cl1 Ta1 C12 C11 17.7(5)
C13 Ta1 C12 C11 -113.5(6)
C15 Ta1 C12 C11 -37.7(4)
C14 Ta1 C12 C11 -77.1(4)
N1 Ta1 C12 C22 -14.3(7)
N2 Ta1 C12 C22 136.1(6)
N3 Ta1 C12 C22 77.2(7)
C11 Ta1 C12 C22 -121.8(9)
Cl1 Ta1 C12 C22 -104.1(6)
C13 Ta1 C12 C22 124.7(9)
C15 Ta1 C12 C22 -159.5(8)
C14 Ta1 C12 C22 161.2(8)
C11 C12 C13 C14 -0.4(8)
C22 C12 C13 C14 173.4(7)
Ta1 C12 C13 C14 -66.9(5)
C11 C12 C13 C23 -172.0(7)
C22 C12 C13 C23 1.9(12)
Ta1 C12 C13 C23 121.5(7)
C11 C12 C13 Ta1 66.5(5)
C22 C12 C13 Ta1 -119.6(7)
N1 Ta1 C13 C12 46.6(5)
N2 Ta1 C13 C12 -172.3(4)
N3 Ta1 C13 C12 133.4(4)
C11 Ta1 C13 C12 -38.9(4)
Cl1 Ta1 C13 C12 -71.9(5)
C15 Ta1 C13 C12 -80.2(4)
C14 Ta1 C13 C12 -116.3(6)
N1 Ta1 C13 C14 162.8(4)
N2 Ta1 C13 C14 -56.1(4)
N3 Ta1 C13 C14 -110.4(4)
C11 Ta1 C13 C14 77.4(4)
C12 Ta1 C13 C14 116.3(6)
Cl1 Ta1 C13 C14 44.4(5)
C15 Ta1 C13 C14 36.1(4)
N1 Ta1 C13 C23 -75.2(8)
N2 Ta1 C13 C23 65.9(8)
N3 Ta1 C13 C23 11.6(8)
C11 Ta1 C13 C23 -160.6(9)
C12 Ta1 C13 C23 -121.7(10)
Cl1 Ta1 C13 C23 166.4(6)
C15 Ta1 C13 C23 158.1(9)
C14 Ta1 C13 C23 122.0(10)
C12 C13 C14 C15 -0.6(8)
C23 C13 C14 C15 171.2(7)
Ta1 C13 C14 C15 -64.0(5)
C12 C13 C14 C24 -177.3(7)
C23 C13 C14 C24 -5.4(11)
Ta1 C13 C14 C24 119.4(7)
C12 C13 C14 Ta1 63.4(5)
C23 C13 C14 Ta1 -124.8(7)
N1 Ta1 C14 C15 87.4(6)
N2 Ta1 C14 C15 -116.7(4)
N3 Ta1 C14 C15 -176.1(4)
C11 Ta1 C14 C15 37.1(4)
C12 Ta1 C14 C15 79.2(5)
Cl1 Ta1 C14 C15 -33.0(4)
C13 Ta1 C14 C15 116.0(6)
N1 Ta1 C14 C13 -28.6(6)
N2 Ta1 C14 C13 127.2(4)
N3 Ta1 C14 C13 67.8(4)
C11 Ta1 C14 C13 -78.9(5)
C12 Ta1 C14 C13 -36.8(4)
Cl1 Ta1 C14 C13 -149.0(4)
C15 Ta1 C14 C13 -116.0(6)
N1 Ta1 C14 C24 -147.2(6)
N2 Ta1 C14 C24 8.6(7)
N3 Ta1 C14 C24 -50.8(7)
C11 Ta1 C14 C24 162.5(8)
C12 Ta1 C14 C24 -155.4(7)
Cl1 Ta1 C14 C24 92.4(6)
C13 Ta1 C14 C24 -118.6(8)
C15 Ta1 C14 C24 125.4(9)
C13 C14 C15 C11 1.5(8)
C24 C14 C15 C11 177.9(7)
Ta1 C14 C15 C11 -61.3(5)
C13 C14 C15 C25 -173.3(7)
C24 C14 C15 C25 3.1(12)
Ta1 C14 C15 C25 123.9(7)
C13 C14 C15 Ta1 62.8(5)
C24 C14 C15 Ta1 -120.8(8)
C12 C11 C15 C14 -1.8(8)
C21 C11 C15 C14 -173.9(7)
Ta1 C11 C15 C14 65.3(5)
C12 C11 C15 C25 173.2(7)
C21 C11 C15 C25 1.0(11)
Ta1 C11 C15 C25 -119.7(7)
C12 C11 C15 Ta1 -67.1(5)
C21 C11 C15 Ta1 120.7(7)
N1 Ta1 C15 C14 -129.9(4)
N2 Ta1 C15 C14 65.4(5)
N3 Ta1 C15 C14 4.7(5)
C11 Ta1 C15 C14 -116.6(6)
C12 Ta1 C15 C14 -78.0(5)
Cl1 Ta1 C15 C14 148.8(4)
C13 Ta1 C15 C14 -37.0(4)
N1 Ta1 C15 C11 -13.3(5)
N2 Ta1 C15 C11 -177.9(4)
N3 Ta1 C15 C11 121.3(4)
C12 Ta1 C15 C11 38.6(4)
Cl1 Ta1 C15 C11 -94.6(4)
C13 Ta1 C15 C11 79.6(5)
C14 Ta1 C15 C11 116.6(6)
N1 Ta1 C15 C25 104.7(6)
N2 Ta1 C15 C25 -60.0(6)
N3 Ta1 C15 C25 -120.7(6)
C11 Ta1 C15 C25 118.0(8)
C12 Ta1 C15 C25 156.6(7)
Cl1 Ta1 C15 C25 23.4(6)
C13 Ta1 C15 C25 -162.4(7)
C14 Ta1 C15 C25 -125.4(8)
